data_4308166
loop_
_publ_author_name
'M. Carla Aragoni'
'Massimiliano Arca'
'Andrea Bencini'
'Alexander J. Blake'
'Claudia Caltagirone'
'Greta De Filippo'
'Francesco A. Devillanova'
'Alessandra Garau'
'Thomas Gelbrich'
'Michael B. Hursthouse'
'Francesco Isaia'
'Vito Lippolis'
'Marta Mameli'
'Palma Mariani'
'Barbara Valtancoli'
'Claire Wilson'

_publ_section_title
;
Tuning the Selectivity/Specificity of Fluorescent Metal Ion Sensors Based
on N2S2 Pyridine-Containing Macrocyclic Ligands by Changing the Fluorogenic
Subunit: Spectrofluorimetric and Metal Ion Binding Studies
;
_journal_name_full 'Inorganic Chemistry'
_journal_page_first 4548
_journal_page_last 4559
_journal_paper_doi 10.1021/ic070169e
_journal_volume 46
_journal_year 2007
_chemical_formula_moiety 'Cu(C21 H22 Cl N3 O1 S2)2 2+,2(BF4-),2(C H3N O2)'
_chemical_formula_sum 'C44 H50 B2 Cl2 Cu F8 N8 O6 S4'
_chemical_formula_weight 1223.22
_chemical_name_systematic
; 
 ? 
;
_space_group_IT_number 14
_symmetry_cell_setting monoclinic
_symmetry_space_group_name_Hall '-P 2ybc'
_symmetry_space_group_name_H-M 'P 1 21/c 1'
_atom_sites_solution_hydrogens geom
_atom_sites_solution_primary direct
_atom_sites_solution_secondary difmap
_audit_creation_method SHELXL-97
_cell_angle_alpha 90.00
_cell_angle_beta 100.38(2)
_cell_angle_gamma 90.00
_cell_formula_units_Z 2
_cell_length_a 6.7570(17)
_cell_length_b 25.205(6)
_cell_length_c 15.048(4)
_cell_measurement_reflns_used 4338
_cell_measurement_temperature 120(2)
_cell_measurement_theta_max 25.68
_cell_measurement_theta_min 2.91
_cell_volume 2520.9(11)
_computing_cell_refinement 'DENZO (Otwinowski & Minor, 1997) & COLLECT (Hooft, R.W.W., 1998)'
_computing_data_collection 'COLLECT (Hooft, R.W.W., 1998)'
_computing_data_reduction 'DENZO (Otwinowski & Minor, 1997) & COLLECT (Hooft, R.W.W., 1998)'
_computing_structure_refinement 'SHELXL-97 (Sheldrick, 1997)'
_computing_structure_solution 'SHELXS-97 (Sheldrick, 1990)'
_diffrn_ambient_temperature 120(2)
_diffrn_detector_area_resol_mean 9.091
_diffrn_measured_fraction_theta_full 0.985
_diffrn_measured_fraction_theta_max 0.985
_diffrn_measurement_device_type 'Bruker-Nonius 95mm CCD camera on \k-goniostat'
_diffrn_measurement_method '\f & \w scans'
_diffrn_radiation_monochromator graphite
_diffrn_radiation_source 'Bruker-Nonius FR591 rotating anode'
_diffrn_radiation_type MoK\a
_diffrn_radiation_wavelength 0.71073
_diffrn_reflns_av_R_equivalents 0.1355
_diffrn_reflns_av_sigmaI/netI 0.1015
_diffrn_reflns_limit_h_max 8
_diffrn_reflns_limit_h_min -7
_diffrn_reflns_limit_k_max 30
_diffrn_reflns_limit_k_min -30
_diffrn_reflns_limit_l_max 18
_diffrn_reflns_limit_l_min -18
_diffrn_reflns_number 25640
_diffrn_reflns_theta_full 25.74
_diffrn_reflns_theta_max 25.74
_diffrn_reflns_theta_min 3.06
_exptl_absorpt_coefficient_mu 0.792
_exptl_absorpt_correction_T_max 0.9921
_exptl_absorpt_correction_T_min 0.8577
_exptl_absorpt_correction_type multi-scan
_exptl_absorpt_process_details '(SORTAV Acta Cryst. A51 (1995) 33-37'
_exptl_crystal_colour colourless
_exptl_crystal_density_diffrn 1.611
_exptl_crystal_density_method 'not measured'
_exptl_crystal_description needle
_exptl_crystal_F_000 1254
_exptl_crystal_size_max 0.20
_exptl_crystal_size_mid 0.02
_exptl_crystal_size_min 0.01
_refine_diff_density_max 0.574
_refine_diff_density_min -0.592
_refine_diff_density_rms 0.096
_refine_ls_extinction_coef 0.0034(8)
_refine_ls_extinction_expression Fc^*^=kFc[1+0.001xFc^2^\l^3^/sin(2\q)]^-1/4^
_refine_ls_extinction_method SHELXL
_refine_ls_goodness_of_fit_ref 0.995
_refine_ls_hydrogen_treatment mixed
_refine_ls_matrix_type full
_refine_ls_number_parameters 346
_refine_ls_number_reflns 4750
_refine_ls_number_restraints 1
_refine_ls_restrained_S_all 0.996
_refine_ls_R_factor_all 0.1234
_refine_ls_R_factor_gt 0.0664
_refine_ls_shift/su_max 1.425
_refine_ls_shift/su_mean 0.019
_refine_ls_structure_factor_coef Fsqd
_refine_ls_weighting_details 'calc w=1/[\s^2^(Fo^2^)+(0.0672P)^2^+3.7535P] where P=(Fo^2^+2Fc^2^)/3'
_refine_ls_weighting_scheme calc
_refine_ls_wR_factor_gt 0.1397
_refine_ls_wR_factor_ref 0.1609
_reflns_number_gt 3022
_reflns_number_total 4750
_reflns_threshold_expression >2sigma(I)
_cod_data_source_file ic070169e_si_5.cif
_cod_data_source_block s92
_cod_database_code 4308166

loop_
_symmetry_equiv_pos_as_xyz
'x, y, z'
'-x, y+1/2, -z+1/2'
'-x, -y, -z'
'x, -y-1/2, z-1/2'

loop_
_atom_site_label
_atom_site_type_symbol
_atom_site_fract_x
_atom_site_fract_y
_atom_site_fract_z
_atom_site_U_iso_or_equiv
_atom_site_adp_type
_atom_site_occupancy
_atom_site_symmetry_multiplicity
_atom_site_calc_flag
_atom_site_refinement_flags
_atom_site_disorder_assembly
_atom_site_disorder_group
C1 C 0.0315(7) 0.3387(2) 0.4444(4) 0.0289(12) Uani 1 1 d . . .
C2 C -0.0133(7) 0.3477(2) 0.5296(4) 0.0349(13) Uani 1 1 d . . .
H2 H -0.0757 0.3209 0.5593 0.042 Uiso 1 1 calc R . .
C3 C 0.0345(8) 0.3964(2) 0.5705(4) 0.0398(14) Uani 1 1 d . . .
H3 H 0.0030 0.4035 0.6284 0.048 Uiso 1 1 calc R . .
C4 C 0.1272(8) 0.4342(2) 0.5274(4) 0.0377(14) Uani 1 1 d . . .
H4 H 0.1652 0.4673 0.5556 0.045 Uiso 1 1 calc R . .
C5 C 0.1649(7) 0.4233(2) 0.4416(4) 0.0310(12) Uani 1 1 d . . .
C6 C 0.2708(8) 0.4627(2) 0.3916(4) 0.0348(13) Uani 1 1 d . . .
H6A H 0.2485 0.4989 0.4134 0.042 Uiso 1 1 calc R . .
H6B H 0.2121 0.4612 0.3264 0.042 Uiso 1 1 calc R . .
C7 C 0.5535(7) 0.3859(2) 0.3528(4) 0.0337(13) Uani 1 1 d . . .
H7A H 0.6968 0.3757 0.3592 0.040 Uiso 1 1 calc R . .
H7B H 0.4866 0.3593 0.3856 0.040 Uiso 1 1 calc R . .
C8 C 0.4583(7) 0.3838(2) 0.2530(4) 0.0322(12) Uani 1 1 d . . .
H8A H 0.5496 0.3645 0.2196 0.039 Uiso 1 1 calc R . .
H8B H 0.4427 0.4204 0.2289 0.039 Uiso 1 1 calc R . .
C9 C 0.2812(7) 0.29749(19) 0.2471(4) 0.0305(12) Uani 1 1 d . . .
H9A H 0.3484 0.2898 0.3098 0.037 Uiso 1 1 calc R . .
H9B H 0.3712 0.2851 0.2062 0.037 Uiso 1 1 calc R . .
C10 C 0.0828(7) 0.26596(19) 0.2266(4) 0.0310(12) Uani 1 1 d . . .
H10A H 0.1114 0.2288 0.2461 0.037 Uiso 1 1 calc R . .
H10B H 0.0366 0.2656 0.1603 0.037 Uiso 1 1 calc R . .
C11 C -0.0180(8) 0.2860(2) 0.3983(4) 0.0339(13) Uani 1 1 d . . .
H11A H -0.1158 0.2673 0.4288 0.041 Uiso 1 1 calc R . .
H11B H 0.1061 0.2643 0.4064 0.041 Uiso 1 1 calc R . .
C12 C 0.1346(7) 0.3721(2) 0.1441(4) 0.0303(12) Uani 1 1 d . . .
H12A H 0.2089 0.3603 0.0966 0.036 Uiso 1 1 calc R . .
H12B H 0.0033 0.3535 0.1342 0.036 Uiso 1 1 calc R . .
C13 C 0.0995(7) 0.43052(19) 0.1358(3) 0.0254(11) Uani 1 1 d . . .
C14 C -0.0589(7) 0.4542(2) 0.1720(4) 0.0291(12) Uani 1 1 d . . .
H14 H -0.1410 0.4321 0.2015 0.035 Uiso 1 1 calc R . .
C15 C -0.0985(7) 0.5072(2) 0.1663(3) 0.0276(11) Uani 1 1 d . . .
C16 C 0.0209(7) 0.5423(2) 0.1220(3) 0.0262(11) Uani 1 1 d . . .
C17 C -0.0044(8) 0.5976(2) 0.1111(3) 0.0310(12) Uani 1 1 d . . .
H17 H -0.1097 0.6154 0.1331 0.037 Uiso 1 1 calc R . .
C18 C 0.1258(8) 0.6252(2) 0.0682(4) 0.0339(13) Uani 1 1 d . . .
H18 H 0.1122 0.6625 0.0613 0.041 Uiso 1 1 calc R . .
C19 C 0.2771(7) 0.5989(2) 0.0348(3) 0.0304(12) Uani 1 1 d . . .
H19 H 0.3647 0.6189 0.0050 0.036 Uiso 1 1 calc R . .
C20 C 0.1792(7) 0.51850(19) 0.0867(3) 0.0256(11) Uani 1 1 d . . .
C21 C 0.2202(7) 0.46255(19) 0.0921(3) 0.0253(11) Uani 1 1 d . . .
B1 B 0.5050(10) 0.2341(2) 0.5037(5) 0.0349(14) Uani 1 1 d . . .
N1 N 0.1171(6) 0.37616(16) 0.3999(3) 0.0277(10) Uani 1 1 d . . .
N2 N 0.2533(6) 0.35655(16) 0.2362(3) 0.0264(10) Uani 1 1 d . . .
H1N H 0.189(8) 0.368(2) 0.279(4) 0.043(17) Uiso 1 1 d . . .
N3 N 0.3041(6) 0.54675(15) 0.0431(3) 0.0239(9) Uani 1 1 d . . .
O1 O 0.3704(5) 0.44437(13) 0.0553(2) 0.0280(8) Uani 1 1 d . . .
F1 F 0.6838(6) 0.21479(17) 0.5522(3) 0.0780(13) Uani 1 1 d . . .
F2 F 0.3514(7) 0.2232(2) 0.5479(3) 0.0886(15) Uani 1 1 d . . .
F3 F 0.5162(6) 0.28759(16) 0.4958(3) 0.0833(14) Uani 1 1 d . . .
F4 F 0.4669(8) 0.2128(2) 0.4195(3) 0.1034(19) Uani 1 1 d . . .
S1 S -0.12120(19) 0.28995(5) 0.27850(9) 0.0322(3) Uani 1 1 d . . .
S2 S 0.5391(2) 0.45019(6) 0.40634(10) 0.0389(4) Uani 1 1 d . . .
Cl1 Cl -0.29162(18) 0.53390(5) 0.21464(9) 0.0348(4) Uani 1 1 d . . .
Cu1 Cu 0.5000 0.5000 0.0000 0.0267(3) Uani 1 2 d S . .
N4 N 0.3426(8) 0.63304(18) 0.2920(4) 0.0577(15) Uani 1 1 d D . .
O2 O 0.1736(8) 0.6547(2) 0.2846(4) 0.0703(14) Uani 1 1 d D . .
O3 O 0.3585(7) 0.58433(18) 0.2998(3) 0.0592(12) Uani 1 1 d D . .
C22 C 0.5117(10) 0.6661(3) 0.2874(5) 0.0610(19) Uani 1 1 d . . .
H22A H 0.4665 0.6985 0.2537 0.091 Uiso 1 1 calc R . .
H22B H 0.6063 0.6470 0.2566 0.091 Uiso 1 1 calc R . .
H22C H 0.5787 0.6755 0.3486 0.091 Uiso 1 1 calc R . .

loop_
_atom_site_aniso_label
_atom_site_aniso_U_11
_atom_site_aniso_U_22
_atom_site_aniso_U_33
_atom_site_aniso_U_23
_atom_site_aniso_U_13
_atom_site_aniso_U_12
C1 0.026(3) 0.030(3) 0.031(3) 0.001(2) 0.005(2) -0.001(2)
C2 0.035(3) 0.036(3) 0.033(3) -0.001(3) 0.007(2) -0.007(2)
C3 0.042(3) 0.046(4) 0.033(3) -0.002(3) 0.010(3) -0.001(3)
C4 0.036(3) 0.037(3) 0.039(4) -0.015(3) 0.006(2) -0.004(2)
C5 0.026(3) 0.031(3) 0.034(3) -0.003(3) -0.001(2) 0.001(2)
C6 0.043(3) 0.031(3) 0.029(3) -0.001(2) 0.004(2) -0.004(2)
C7 0.031(3) 0.038(3) 0.032(3) 0.003(3) 0.003(2) -0.003(2)
C8 0.031(3) 0.031(3) 0.035(3) 0.004(2) 0.008(2) -0.004(2)
C9 0.037(3) 0.020(3) 0.035(3) 0.003(2) 0.009(2) 0.003(2)
C10 0.039(3) 0.021(3) 0.034(3) 0.000(2) 0.009(2) 0.001(2)
C11 0.039(3) 0.033(3) 0.032(3) 0.004(2) 0.010(2) -0.002(2)
C12 0.035(3) 0.030(3) 0.027(3) 0.002(2) 0.008(2) -0.003(2)
C13 0.026(3) 0.025(3) 0.024(3) 0.001(2) 0.002(2) 0.001(2)
C14 0.030(3) 0.029(3) 0.030(3) -0.001(2) 0.008(2) 0.000(2)
C15 0.023(2) 0.034(3) 0.026(3) -0.003(2) 0.008(2) -0.002(2)
C16 0.031(3) 0.030(3) 0.018(3) -0.004(2) 0.004(2) 0.001(2)
C17 0.037(3) 0.029(3) 0.028(3) -0.005(2) 0.009(2) 0.005(2)
C18 0.043(3) 0.019(3) 0.040(3) -0.001(2) 0.008(2) 0.005(2)
C19 0.037(3) 0.030(3) 0.023(3) 0.001(2) 0.004(2) 0.000(2)
C20 0.031(3) 0.025(3) 0.021(3) -0.001(2) 0.004(2) 0.000(2)
C21 0.029(3) 0.024(3) 0.023(3) -0.001(2) 0.006(2) 0.005(2)
B1 0.047(4) 0.027(3) 0.032(4) 0.001(3) 0.011(3) 0.006(3)
N1 0.028(2) 0.028(2) 0.027(2) -0.0014(19) 0.0042(18) -0.0015(18)
N2 0.027(2) 0.022(2) 0.030(3) -0.0016(19) 0.0068(19) -0.0010(17)
N3 0.029(2) 0.022(2) 0.021(2) -0.0012(18) 0.0055(17) -0.0018(16)
O1 0.0310(18) 0.0237(18) 0.032(2) 0.0015(15) 0.0114(15) 0.0032(14)
F1 0.091(3) 0.072(3) 0.062(3) -0.014(2) -0.014(2) 0.039(2)
F2 0.084(3) 0.117(4) 0.070(3) 0.024(3) 0.027(2) -0.036(3)
F3 0.079(3) 0.051(3) 0.119(4) 0.035(3) 0.015(3) -0.002(2)
F4 0.130(4) 0.126(4) 0.046(3) -0.010(3) -0.009(3) 0.075(3)
S1 0.0320(7) 0.0288(7) 0.0363(8) -0.0028(6) 0.0077(6) -0.0050(5)
S2 0.0364(8) 0.0394(9) 0.0403(9) -0.0043(7) 0.0051(6) -0.0125(6)
Cl1 0.0321(7) 0.0360(8) 0.0391(8) -0.0026(6) 0.0133(5) 0.0035(5)
Cu1 0.0290(5) 0.0241(5) 0.0287(5) 0.0024(4) 0.0100(4) 0.0014(4)
N4 0.078(4) 0.053(4) 0.046(4) -0.005(3) 0.022(3) -0.010(3)
O2 0.070(3) 0.074(4) 0.072(4) 0.005(3) 0.027(3) 0.017(3)
O3 0.065(3) 0.041(3) 0.075(4) 0.004(2) 0.021(2) 0.012(2)
C22 0.057(4) 0.051(4) 0.073(5) 0.001(4) 0.007(4) -0.006(3)

loop_
_atom_type_symbol
_atom_type_description
_atom_type_scat_dispersion_real
_atom_type_scat_dispersion_imag
_atom_type_scat_source
C C 0.0033 0.0016 'International Tables Vol C Tables 4.2.6.8 and 6.1.1.4'
H H 0.0000 0.0000 'International Tables Vol C Tables 4.2.6.8 and 6.1.1.4'
B B 0.0013 0.0007 'International Tables Vol C Tables 4.2.6.8 and 6.1.1.4'
N N 0.0061 0.0033 'International Tables Vol C Tables 4.2.6.8 and 6.1.1.4'
O O 0.0106 0.0060 'International Tables Vol C Tables 4.2.6.8 and 6.1.1.4'
F F 0.0171 0.0103 'International Tables Vol C Tables 4.2.6.8 and 6.1.1.4'
S S 0.1246 0.1234 'International Tables Vol C Tables 4.2.6.8 and 6.1.1.4'
Cl Cl 0.1484 0.1585 'International Tables Vol C Tables 4.2.6.8 and 6.1.1.4'
Cu Cu 0.3201 1.2651 'International Tables Vol C Tables 4.2.6.8 and 6.1.1.4'

loop_
_geom_angle_atom_site_label_1
_geom_angle_atom_site_label_2
_geom_angle_atom_site_label_3
_geom_angle
_geom_angle_site_symmetry_1
_geom_angle_site_symmetry_3
_geom_angle_publ_flag
N1 C1 C2 122.0(5) . . ?
N1 C1 C11 117.9(5) . . ?
C2 C1 C11 120.1(5) . . ?
C3 C2 C1 118.8(5) . . ?
C4 C3 C2 119.8(5) . . ?
C3 C4 C5 118.7(5) . . ?
N1 C5 C4 122.4(5) . . ?
N1 C5 C6 116.3(5) . . ?
C4 C5 C6 121.3(5) . . ?
C5 C6 S2 112.3(4) . . ?
C8 C7 S2 114.9(4) . . ?
C7 C8 N2 112.8(4) . . ?
N2 C9 C10 113.6(4) . . ?
C9 C10 S1 116.4(4) . . ?
C1 C11 S1 115.0(4) . . ?
C13 C12 N2 112.3(4) . . ?
C21 C13 C14 119.0(4) . . ?
C21 C13 C12 120.9(4) . . ?
C14 C13 C12 120.1(4) . . ?
C15 C14 C13 122.8(5) . . ?
C14 C15 C16 120.8(4) . . ?
C14 C15 Cl1 120.4(4) . . ?
C16 C15 Cl1 118.8(4) . . ?
C17 C16 C20 117.4(4) . . ?
C17 C16 C15 126.5(4) . . ?
C20 C16 C15 116.1(4) . . ?
C18 C17 C16 118.8(5) . . ?
C17 C18 C19 120.4(5) . . ?
N3 C19 C18 122.4(5) . . ?
N3 C20 C16 122.5(4) . . ?
N3 C20 C21 114.3(4) . . ?
C16 C20 C21 123.2(4) . . ?
O1 C21 C13 123.7(4) . . ?
O1 C21 C20 118.1(4) . . ?
C13 C21 C20 118.2(4) . . ?
F3 B1 F4 108.5(6) . . ?
F3 B1 F2 107.7(5) . . ?
F4 B1 F2 110.1(6) . . ?
F3 B1 F1 109.8(5) . . ?
F4 B1 F1 110.7(5) . . ?
F2 B1 F1 110.0(5) . . ?
C1 N1 C5 118.2(5) . . ?
C9 N2 C12 112.8(4) . . ?
C9 N2 C8 109.6(4) . . ?
C12 N2 C8 110.4(4) . . ?
C19 N3 C20 118.4(4) . . ?
C19 N3 Cu1 130.6(3) . . ?
C20 N3 Cu1 111.0(3) . . ?
C6 S2 C7 103.5(2) . . ?
C10 S1 C11 103.0(3) . . ?
O1 Cu1 N3 95.27(15) 3_665 . ?
O1 Cu1 N3 84.73(15) 3_665 3_665 ?
N3 Cu1 N3 180.0(3) . 3_665 ?
O3 N4 O2 120.2(6) . . ?
O3 N4 C22 121.9(5) . . ?
O2 N4 C22 117.9(5) . . ?

loop_
_geom_bond_atom_site_label_1
_geom_bond_atom_site_label_2
_geom_bond_distance
_geom_bond_site_symmetry_2
_geom_bond_publ_flag
C1 N1 1.346(6) . ?
C1 C2 1.387(8) . ?
C1 C11 1.508(7) . ?
C2 C3 1.386(8) . ?
C3 C4 1.366(8) . ?
C4 C5 1.387(8) . ?
C5 N1 1.355(6) . ?
C5 C6 1.504(8) . ?
C6 S2 1.814(5) . ?
C7 C8 1.525(7) . ?
C7 S2 1.819(6) . ?
C8 N2 1.526(6) . ?
C9 N2 1.506(6) . ?
C9 C10 1.541(7) . ?
C10 S1 1.807(5) . ?
C11 S1 1.815(6) . ?
C12 C13 1.494(7) . ?
C12 N2 1.522(7) . ?
C13 C21 1.394(7) . ?
C13 C14 1.417(7) . ?
C14 C15 1.364(7) . ?
C15 C16 1.438(7) . ?
C15 Cl1 1.739(5) . ?
C16 C17 1.410(7) . ?
C16 C20 1.411(7) . ?
C17 C18 1.371(7) . ?
C18 C19 1.386(7) . ?
C19 N3 1.330(6) . ?
C20 N3 1.360(6) . ?
C20 C21 1.437(7) . ?
C21 O1 1.323(6) . ?
B1 F3 1.357(7) . ?
B1 F4 1.358(8) . ?
B1 F2 1.357(7) . ?
B1 F1 1.383(7) . ?
N3 Cu1 1.967(4) . ?
Cu1 O1 1.920(3) 3_665 ?
Cu1 N3 1.967(4) 3_665 ?
N4 O3 1.236(5) . ?
N4 O2 1.252(5) . ?
N4 C22 1.426(8) . ?

loop_
_geom_hbond_atom_site_label_D
_geom_hbond_atom_site_label_H
_geom_hbond_atom_site_label_A
_geom_hbond_distance_DH
_geom_hbond_distance_HA
_geom_hbond_distance_DA
_geom_hbond_angle_DHA
_geom_hbond_site_symmetry_A
N2 H1N N1 0.89(6) 1.98(6) 2.824(6) 159(5) .
